data_7053355
loop_
_publ_author_name
'Rodionova, Tatyana'
'Komarov, Vladislav'
'Lipkowski, Janusz'
'Kuratieva, Natalia'

_publ_section_title
;
 The structure of the ionic clathrate hydrate of tetrabutylammonium
 valerate (C4H9)4NC4H9CO2&#x00B7;39.8H2O
;
_journal_issue 3
_journal_name_full 'New Journal of Chemistry'
_journal_page_first 432
_journal_paper_doi 10.1039/b9nj00530g
_journal_volume 34
_journal_year 2010
_chemical_formula_moiety '(C16 H36 N 1+), (C5 H9 O2 1-), 39.8(H2 O)'
_chemical_formula_sum 'C21 H124.6 N O41.8'
_chemical_formula_weight 1060.87
_chemical_melting_point 284.4
_chemical_name_common 'tetra-n-butylammonium valerate clathrate hydrate'
_chemical_name_systematic
;
tetra-n-butylammonium valerate clathrate hydrate
;
_space_group_IT_number 136
_symmetry_cell_setting tetragonal
_symmetry_space_group_name_Hall '-P 4n 2n'
_symmetry_space_group_name_H-M 'P 42/m n m'
_atom_sites_solution_hydrogens geom
_atom_sites_solution_primary direct
_atom_sites_solution_secondary difmap
_audit_creation_method SHELXL-97
_cell_angle_alpha 90.00
_cell_angle_beta 90.00
_cell_angle_gamma 90.00
_cell_formula_units_Z 4
_cell_length_a 23.322(1)
_cell_length_b 23.322(1)
_cell_length_c 12.278(1)
_cell_measurement_reflns_used 8825
_cell_measurement_temperature 150(2)
_cell_measurement_theta_max 28.23
_cell_measurement_theta_min 2.47
_cell_volume 6678.2(7)
_computing_cell_refinement 'Bruker SAINT'
_computing_data_collection 'Bruker APEX2'
_computing_data_reduction 'Bruker SAINT'
_computing_molecular_graphics 'Bruker SHELXTL'
_computing_publication_material 'Bruker SHELXTL'
_computing_structure_refinement 'Bruker SHELXTL'
_computing_structure_solution 'Bruker SHELXTL'
_diffrn_ambient_temperature 150(2)
_diffrn_detector_area_resol_mean 25
_diffrn_measured_fraction_theta_full 0.994
_diffrn_measured_fraction_theta_max 0.994
_diffrn_measurement_device_type 'Bruker Nonius X8Apex CCD area-detector'
_diffrn_measurement_method 'phi and omega scans'
_diffrn_radiation_monochromator graphite
_diffrn_radiation_source 'fine-focus sealed tube'
_diffrn_radiation_type MoK\a
_diffrn_radiation_wavelength 0.71073
_diffrn_reflns_av_R_equivalents 0.0167
_diffrn_reflns_av_sigmaI/netI 0.0085
_diffrn_reflns_limit_h_max 22
_diffrn_reflns_limit_h_min -22
_diffrn_reflns_limit_k_max 22
_diffrn_reflns_limit_k_min -21
_diffrn_reflns_limit_l_max 11
_diffrn_reflns_limit_l_min -10
_diffrn_reflns_number 22268
_diffrn_reflns_theta_full 19.98
_diffrn_reflns_theta_max 19.98
_diffrn_reflns_theta_min 2.76
_diffrn_standards_decay_% 0
_diffrn_standards_number 0
_exptl_absorpt_coefficient_mu 0.102
_exptl_absorpt_correction_T_max 0.9322
_exptl_absorpt_correction_T_min 0.9052
_exptl_absorpt_correction_type multi-scan
_exptl_absorpt_process_details 'Bruker SADABS'
_exptl_crystal_colour colourless
_exptl_crystal_density_diffrn 1.055
_exptl_crystal_density_method 'not measured'
_exptl_crystal_description 'tetragonal prism'
_exptl_crystal_F_000 2368
_exptl_crystal_size_max 1.0
_exptl_crystal_size_mid 0.7
_exptl_crystal_size_min 0.7
_refine_diff_density_max 0.297
_refine_diff_density_min -0.225
_refine_diff_density_rms 0.054
_refine_ls_extinction_method none
_refine_ls_goodness_of_fit_ref 1.027
_refine_ls_hydrogen_treatment constr
_refine_ls_matrix_type full
_refine_ls_number_parameters 199
_refine_ls_number_reflns 1723
_refine_ls_number_restraints 46
_refine_ls_restrained_S_all 1.027
_refine_ls_R_factor_all 0.0718
_refine_ls_R_factor_gt 0.0672
_refine_ls_shift/su_max 0.000
_refine_ls_shift/su_mean 0.000
_refine_ls_structure_factor_coef Fsqd
_refine_ls_weighting_details 'calc w=1/[\s^2^(Fo^2^)+(0.1369P)^2^+7.8722P] where P=(Fo^2^+2Fc^2^)/3'
_refine_ls_weighting_scheme calc
_refine_ls_wR_factor_gt 0.2012
_refine_ls_wR_factor_ref 0.2074
_reflns_number_gt 1575
_reflns_number_total 1723
_reflns_threshold_expression >2sigma(I)
_cod_data_source_file b9nj00530g.txt
_cod_data_source_block compound1
_cod_database_code 7053355

loop_
_symmetry_equiv_pos_as_xyz
'x, y, z'
'-x, -y, z'
'x+1/2, -y+1/2, -z+1/2'
'-x+1/2, y+1/2, -z+1/2'
'-y, -x, -z'
'y, x, -z'
'y+1/2, -x+1/2, z+1/2'
'-y+1/2, x+1/2, z+1/2'
'-x, -y, -z'
'x, y, -z'
'-x-1/2, y-1/2, z-1/2'
'x-1/2, -y-1/2, z-1/2'
'y, x, z'
'-y, -x, z'
'-y-1/2, x-1/2, -z-1/2'
'y-1/2, -x-1/2, -z-1/2'

loop_
_atom_site_label
_atom_site_type_symbol
_atom_site_fract_x
_atom_site_fract_y
_atom_site_fract_z
_atom_site_U_iso_or_equiv
_atom_site_adp_type
_atom_site_occupancy
_atom_site_symmetry_multiplicity
_atom_site_calc_flag
_atom_site_refinement_flags
_atom_site_disorder_assembly
_atom_site_disorder_group
N1 N 0.6984(3) 0.2327(3) 0.503(3) 0.048(2) Uiso 0.250 1 d SPD A -1
C11 C 0.6531(5) 0.1973(6) 0.4549(10) 0.045(4) Uiso 0.25 1 d PD A -1
H11A H 0.6707 0.1612 0.4343 0.054 Uiso 0.25 1 calc PR A -1
H11B H 0.6416 0.2160 0.3879 0.054 Uiso 0.25 1 calc PR A -1
C12 C 0.5977(7) 0.1824(8) 0.517(2) 0.080(4) Uiso 0.25 1 d PD A -1
H12A H 0.5773 0.2175 0.5338 0.096 Uiso 0.25 1 calc PR A -1
H12B H 0.6075 0.1637 0.5846 0.096 Uiso 0.25 1 calc PR A -1
C13 C 0.5576(11) 0.1423(11) 0.450(2) 0.100(5) Uiso 0.25 1 d PD A -1
H13A H 0.5457 0.1613 0.3829 0.120 Uiso 0.25 1 calc PR A -1
H13B H 0.5776 0.1073 0.4305 0.120 Uiso 0.25 1 calc PR A -1
C14 C 0.5060(6) 0.1289(6) 0.519(2) 0.061(5) Uiso 0.25 1 d PD A -1
H14A H 0.4802 0.1047 0.4788 0.092 Uiso 0.25 1 calc PR A -1
H14B H 0.4868 0.1638 0.5382 0.092 Uiso 0.25 1 calc PR A -1
H14C H 0.5181 0.1094 0.5839 0.092 Uiso 0.25 1 calc PR A -1
C21 C 0.6739(5) 0.2893(5) 0.5463(10) 0.047(4) Uiso 0.25 1 d PD A -1
H21A H 0.6507 0.2805 0.6096 0.056 Uiso 0.25 1 calc PR A -1
H21B H 0.7059 0.3124 0.5714 0.056 Uiso 0.25 1 calc PR A -1
C22 C 0.6389(5) 0.3252(5) 0.4722(10) 0.049(4) Uiso 0.25 1 d PD A -1
H22A H 0.6629 0.3397 0.4139 0.059 Uiso 0.250 1 calc SPR A -1
H22B H 0.6089 0.3020 0.4399 0.059 Uiso 0.25 1 calc PR A -1
C23 C 0.6130(6) 0.3735(6) 0.5312(7) 0.037(4) Uiso 0.25 1 d PD A -1
H23A H 0.6415 0.3891 0.5806 0.044 Uiso 0.25 1 calc PR A -1
H23B H 0.5817 0.3588 0.5752 0.044 Uiso 0.25 1 calc PR A -1
C24 C 0.5900(7) 0.4224(8) 0.4617(9) 0.064(5) Uiso 0.25 1 d PD A -1
H24A H 0.5742 0.4516 0.5080 0.096 Uiso 0.25 1 calc PR A -1
H24B H 0.5606 0.4081 0.4141 0.096 Uiso 0.25 1 calc PR A -1
H24C H 0.6206 0.4383 0.4190 0.096 Uiso 0.25 1 calc PR A -1
C31 C 0.7416(7) 0.2462(7) 0.4135(9) 0.045(4) Uiso 0.25 1 d PD A -1
H31A H 0.7210 0.2639 0.3537 0.055 Uiso 0.25 1 calc PR A -1
H31B H 0.7682 0.2746 0.4415 0.055 Uiso 0.25 1 calc PR A -1
C32 C 0.7752(7) 0.1988(7) 0.3691(14) 0.046(3) Uiso 0.25 1 d PD A -1
H32A H 0.7492 0.1713 0.3365 0.055 Uiso 0.25 1 calc PR A -1
H32B H 0.7948 0.1797 0.4287 0.055 Uiso 0.25 1 calc PR A -1
C33 C 0.8205(9) 0.2167(9) 0.2824(17) 0.060(3) Uiso 0.25 1 d PD A -1
H33A H 0.8029 0.2421 0.2294 0.072 Uiso 0.25 1 calc PR A -1
H33B H 0.8515 0.2375 0.3176 0.072 Uiso 0.25 1 calc PR A -1
C34 C 0.8444(13) 0.1646(11) 0.2250(13) 0.072(3) Uiso 0.25 1 d PD A -1
H34A H 0.8719 0.1764 0.1714 0.108 Uiso 0.25 1 calc PR A -1
H34B H 0.8138 0.1442 0.1900 0.108 Uiso 0.25 1 calc PR A -1
H34C H 0.8627 0.1400 0.2772 0.108 Uiso 0.250 1 calc SPR A -1
C41 C 0.7261(6) 0.1988(6) 0.5939(12) 0.053(4) Uiso 0.25 1 d PD A -1
H41A H 0.7363 0.1611 0.5668 0.063 Uiso 0.25 1 calc PR A -1
H41B H 0.6985 0.1937 0.6523 0.063 Uiso 0.25 1 calc PR A -1
C42 C 0.7861(6) 0.2314(9) 0.6445(13) 0.046(3) Uiso 0.25 1 d PD A -1
H42A H 0.8188 0.2287 0.5960 0.055 Uiso 0.25 1 calc PR A -1
H42B H 0.7795 0.2709 0.6658 0.055 Uiso 0.25 1 calc PR A -1
C43 C 0.7897(8) 0.1901(8) 0.7420(14) 0.060(3) Uiso 0.25 1 d PD A -1
H43A H 0.7691 0.2052 0.8043 0.072 Uiso 0.25 1 calc PR A -1
H43B H 0.7742 0.1528 0.7235 0.072 Uiso 0.25 1 calc PR A -1
C44 C 0.8515(9) 0.1864(8) 0.7650(18) 0.072(3) Uiso 0.25 1 d PD A -1
H44A H 0.8579 0.1604 0.8244 0.108 Uiso 0.25 1 calc PR A -1
H44B H 0.8658 0.2237 0.7840 0.108 Uiso 0.25 1 calc PR A -1
H44C H 0.8712 0.1727 0.7015 0.108 Uiso 0.25 1 calc PR A -1
O1 O 0.7273(6) 0.4876(5) 0.3188(11) 0.0457(10) Uiso 0.25 1 d PD . -2
O2 O 0.7655(5) 0.4081(5) 0.2278(13) 0.0546(15) Uiso 0.25 1 d PD . -2
C00 C 0.7583(8) 0.4417(8) 0.3161(15) 0.080(5) Uiso 0.25 1 d PD . -2
C01 C 0.7687(10) 0.4190(11) 0.431(2) 0.135(9) Uiso 0.25 1 d PD . -2
H01A H 0.7647 0.4505 0.4819 0.162 Uiso 0.25 1 calc PR . -2
H01B H 0.7390 0.3912 0.4479 0.162 Uiso 0.25 1 calc PR . -2
C02 C 0.8239(8) 0.3924(9) 0.448(2) 0.080(4) Uiso 0.25 1 d PD . -2
H02A H 0.8329 0.3697 0.3840 0.096 Uiso 0.25 1 calc PR . -2
H02B H 0.8206 0.3661 0.5089 0.096 Uiso 0.25 1 calc PR . -2
C03 C 0.8725(10) 0.4310(10) 0.4692(19) 0.100(5) Uiso 0.25 1 d PD . -2
H03A H 0.8783 0.4524 0.4024 0.120 Uiso 0.25 1 calc PR . -2
H03B H 0.9057 0.4064 0.4773 0.120 Uiso 0.25 1 calc PR . -2
C04 C 0.8762(12) 0.4755(11) 0.5627(19) 0.111(9) Uiso 0.25 1 d PD . -2
H04A H 0.9123 0.4953 0.5586 0.167 Uiso 0.25 1 calc PR . -2
H04B H 0.8733 0.4562 0.6315 0.167 Uiso 0.25 1 calc PR . -2
H04C H 0.8455 0.5026 0.5558 0.167 Uiso 0.25 1 calc PR . -2
O01 O 0.45768(8) 0.45768(8) 0.3101(2) 0.0389(9) Uani 1 2 d S . 3
O02 O 0.49774(9) 0.36803(9) 0.18566(18) 0.0435(8) Uani 1 1 d . . 3
O03 O 0.74218(13) 0.25782(13) 0.0000 0.0455(12) Uani 1 4 d S . 3
O04 O 0.45032(10) 0.18069(10) 0.1899(2) 0.0558(8) Uani 1 1 d . . 3
O05 O 0.44507(13) 0.29321(13) 0.5000 0.0429(9) Uani 1 2 d S . 3
O06 O 0.71018(13) 0.14247(13) 0.0000 0.0429(9) Uani 1 2 d S . 3
O07 O 0.60482(9) 0.39518(9) 0.1116(3) 0.0476(10) Uani 1 2 d S . 3
O08 O 0.63463(9) 0.13083(9) 0.17304(18) 0.0485(8) Uani 1 1 d . . 3
O09 O 0.41111(12) 0.41111(12) 0.5000 0.0370(11) Uani 1 4 d S . 3
O0A O 0.52465(9) 0.09474(9) 0.11613(19) 0.0487(8) Uani 1 1 d . . 3
O0B O 0.5000 0.0000 0.2500 0.0483(13) Uani 1 4 d S . 3
O0C O 0.43357(13) 0.35041(13) 0.0000 0.0460(10) Uani 1 2 d S . 3
O0D O 0.68559(11) 0.31441(11) 0.1655(3) 0.0703(12) Uani 1 2 d S . 3
O0E O 0.5569(5) 0.2527(5) 0.0000 0.091(6) Uani 0.402(16) 2 d SP . 3
O11 O 0.50059(17) 0.2683(2) 0.3037(4) 0.0457(10) Uiso 0.75 1 d P . 3
O21 O 0.6210(5) 0.2370(5) 0.2961(9) 0.0546(15) Uiso 0.25 1 d P . 3
O22 O 0.6071(6) 0.2410(5) 0.1931(11) 0.0546(15) Uiso 0.25 1 d P . 3
O23 O 0.6127(6) 0.2391(6) 0.2510(12) 0.0546(15) Uiso 0.25 1 d P . 3
O31 O 0.4082(4) 0.2329(3) 0.0000 0.056(2) Uiso 0.50 2 d SP . 3
O32 O 0.4373(4) 0.2361(3) 0.0000 0.051(2) Uiso 0.50 2 d SP . 3

loop_
_atom_site_aniso_label
_atom_site_aniso_U_11
_atom_site_aniso_U_22
_atom_site_aniso_U_33
_atom_site_aniso_U_23
_atom_site_aniso_U_13
_atom_site_aniso_U_12
O01 0.0390(12) 0.0390(12) 0.0385(18) 0.0014(10) 0.0014(10) -0.0018(14)
O02 0.0449(14) 0.0427(14) 0.0428(14) -0.0019(11) 0.0018(11) 0.0018(10)
O03 0.0450(17) 0.0450(17) 0.047(3) 0.000 0.000 -0.005(2)
O04 0.0596(17) 0.0522(16) 0.0554(17) 0.0043(12) 0.0085(12) 0.0034(12)
O05 0.051(2) 0.0390(19) 0.0388(19) 0.000 0.000 -0.0005(14)
O06 0.046(2) 0.0417(19) 0.0412(19) 0.000 0.000 0.0003(14)
O07 0.0446(13) 0.0446(13) 0.053(2) -0.0036(12) 0.0036(12) -0.0014(15)
O08 0.0456(14) 0.0497(15) 0.0501(16) 0.0051(12) 0.0049(12) 0.0009(11)
O09 0.0390(16) 0.0390(16) 0.033(2) 0.000 0.000 -0.001(2)
O0A 0.0432(14) 0.0530(15) 0.0499(16) 0.0026(12) 0.0018(11) -0.0001(11)
O0B 0.0488(18) 0.0488(18) 0.047(3) 0.000 0.000 0.000
O0C 0.050(2) 0.047(2) 0.0404(19) 0.000 0.000 0.0072(15)
O0D 0.0738(17) 0.0738(17) 0.063(3) -0.0032(14) 0.0032(14) 0.021(2)
O0E 0.076(8) 0.133(11) 0.065(8) 0.000 0.000 -0.007(7)

loop_
_atom_type_symbol
_atom_type_description
_atom_type_scat_dispersion_real
_atom_type_scat_dispersion_imag
_atom_type_scat_source
C C 0.0033 0.0016 'International Tables Vol C Tables 4.2.6.8 and 6.1.1.4'
H H 0.0000 0.0000 'International Tables Vol C Tables 4.2.6.8 and 6.1.1.4'
N N 0.0061 0.0033 'International Tables Vol C Tables 4.2.6.8 and 6.1.1.4'
O O 0.0106 0.0060 'International Tables Vol C Tables 4.2.6.8 and 6.1.1.4'

loop_
_geom_angle_atom_site_label_1
_geom_angle_atom_site_label_2
_geom_angle_atom_site_label_3
_geom_angle
_geom_angle_site_symmetry_1
_geom_angle_site_symmetry_3
_geom_angle_publ_flag
C11 N1 C31 108(3) . . both
C11 N1 C41 108.1(11) . . both
C31 N1 C41 111.0(8) . . both
C11 N1 C21 110.8(9) . . both
C31 N1 C21 108.5(11) . . both
C41 N1 C21 111(2) . . both
N1 C11 C12 122.4(18) . . both
C11 C12 C13 112(2) . . both
C14 C13 C12 108(2) . . both
C22 C21 N1 118.6(16) . . both
C23 C22 C21 111.0(9) . . both
C22 C23 C24 116.3(8) . . both
C32 C31 N1 117.8(13) . . both
C31 C32 C33 114.5(14) . . both
C34 C33 C32 110.6(19) . . both
N1 C41 C42 112.6(11) . . both
C43 C42 C41 92.9(12) . . both
C44 C43 C42 103.9(16) . . both
C00 O1 O2 28.2(9) . . no
C00 O1 O05 126.0(11) . 5_666 no
O2 O1 O05 154.1(7) . 5_666 no
C00 O1 O02 122.3(11) . 14_665 no
O2 O1 O02 97.0(6) . 14_665 no
O05 O1 O02 105.4(5) 5_666 14_665 yes
C00 O1 O04 89.1(11) . 14_665 no
O2 O1 O04 81.9(5) . 14_665 no
O05 O1 O04 105.7(4) 5_666 14_665 yes
O02 O1 O04 101.5(4) 14_665 14_665 yes
C00 O2 O1 27.0(8) . . no
C00 O2 O08 121.7(11) . 14_665 no
O1 O2 O08 138.8(6) . 14_665 no
C00 O2 O0E 125.8(10) . 5_665 no
O1 O2 O0E 100.3(6) . 5_665 no
O08 O2 O0E 89.7(5) 14_665 5_665 yes
C00 O2 O0D 123.8(11) . . no
O1 O2 O0D 117.8(6) . . no
O08 O2 O0D 103.1(4) 14_665 . yes
O0E O2 O0D 82.5(4) 5_665 . yes
O1 C00 O2 124.8(16) . . both
O1 C00 C01 110.6(17) . . both
O2 C00 C01 121.5(17) . . both
C02 C01 C00 115(2) . . both
C01 C02 C03 117(2) . . both
C02 C03 C04 126(2) . . both
O02 O01 O02 101.97(13) . 13 yes
O02 O01 O09 107.46(9) . . yes
O02 O01 O09 107.46(9) 13 . yes
O02 O01 O01 107.28(7) . 2_665 yes
O02 O01 O01 107.28(7) 13 2_665 yes
O09 O01 O01 123.38(9) . 2_665 yes
O07 O02 O11 110.52(13) . . yes
O07 O02 O01 108.60(11) . . yes
O11 O02 O01 111.04(13) . . yes
O07 O02 O0C 104.80(11) . . yes
O11 O02 O0C 108.90(13) . . yes
O01 O02 O0C 112.82(11) . . yes
O0D O03 O0D 94.9(2) 10 . yes
O0D O03 O06 109.45(5) 10 . yes
O0D O03 O06 109.45(5) . . yes
O0D O03 O06 109.45(5) 10 5_665 yes
O0D O03 O06 109.45(5) . 5_665 yes
O06 O03 O06 121.0(2) . 5_665 yes
O32 O04 O11 97.61(19) . . yes
O32 O04 O08 129.9(2) . 15_656 yes
O11 O04 O08 105.89(13) . 15_656 yes
O32 O04 O0A 97.66(17) . . yes
O11 O04 O0A 115.73(13) . . yes
O08 O04 O0A 110.14(10) 15_656 . yes
O32 O04 O31 14.06(17) . . no
O11 O04 O31 104.5(2) . . yes
O08 O04 O31 115.9(2) 15_656 . yes
O0A O04 O31 104.97(16) . . yes
O11 O05 O11 119.0(2) 10_556 . yes
O11 O05 O06 101.13(11) 10_556 15_656 yes
O11 O05 O06 101.13(11) . 15_656 yes
O11 O05 O09 109.12(12) 10_556 . yes
O11 O05 O09 109.13(12) . . yes
O06 O05 O09 117.42(14) 15_656 . yes
O08 O06 O08 100.00(13) 10 . yes
O08 O06 O03 105.31(10) 10 . yes
O08 O06 O03 105.31(10) . . yes
O08 O06 O05 111.48(9) 10 7_554 yes
O08 O06 O05 111.48(9) . 7_554 yes
O03 O06 O05 121.01(15) . 7_554 yes
O02 O07 O02 108.24(14) 14_665 . yes
O02 O07 O07 109.44(8) 14_665 10 yes
O02 O07 O07 109.44(8) . 10 yes
O02 O07 O0D 112.83(10) 14_665 . yes
O02 O07 O0D 112.83(10) . . yes
O07 O07 O0D 103.95(10) 10 . yes
O22 O08 O23 15.3(3) . . no
O22 O08 O04 134.6(3) . 16_666 yes
O23 O08 O04 119.4(3) . 16_666 yes
O22 O08 O06 97.5(3) . . yes
O23 O08 O06 107.2(4) . . yes
O04 O08 O06 106.73(10) 16_666 . yes
O22 O08 O0A 95.3(3) . . yes
O23 O08 O0A 101.2(3) . . yes
O04 O08 O0A 107.74(10) 16_666 . yes
O06 O08 O0A 114.96(10) . . yes
O22 O08 O21 26.6(4) . . no
O23 O08 O21 11.4(3) . . no
O04 O08 O21 108.0(2) 16_666 . yes
O06 O08 O21 112.5(3) . . yes
O0A O08 O21 106.6(2) . . yes
O01 O09 O01 113.24(18) 10_556 . yes
O01 O09 O05 105.44(4) 10_556 13 yes
O01 O09 O05 105.44(4) . 13 yes
O01 O09 O05 105.43(4) 10_556 . yes
O01 O09 O05 105.44(4) . . yes
O05 O09 O05 122.14(19) 13 . yes
O08 O0A O04 105.80(10) . . yes
O08 O0A O0B 106.18(8) . . yes
O04 O0A O0B 104.28(8) . . yes
O08 O0A O0A 104.51(7) . 10 yes
O04 O0A O0A 108.87(7) . 10 yes
O0B O0A O0A 125.75(5) . 10 yes
O0A O0B O0A 108.50(9) 2_655 . yes
O0A O0B O0A 109.96(5) 2_655 16_666 yes
O0A O0B O0A 109.96(5) . 16_666 yes
O0A O0B O0A 109.96(5) 2_655 15_656 yes
O0A O0B O0A 109.96(5) . 15_656 yes
O0A O0B O0A 108.50(9) 16_666 15_656 yes
O32 O0C O0C 136.9(2) . 13 yes
O32 O0C O02 97.53(14) . . yes
O0C O0C O02 106.16(8) 13 . yes
O32 O0C O02 97.53(14) . 10 yes
O0C O0C O02 106.16(8) 13 10 yes
O02 O0C O02 111.50(14) . 10 yes
O32 O0C O31 14.07(18) . . no
O0C O0C O31 122.83(19) 13 . yes
O02 O0C O31 105.08(13) . . yes
O02 O0C O31 105.08(13) 10 . yes
O22 O0D O22 164.1(6) . 14_665 no
O22 O0D O23 149.0(5) . 14_665 no
O22 O0D O23 15.8(3) 14_665 14_665 no
O22 O0D O23 15.8(3) . . no
O22 O0D O23 149.0(5) 14_665 . no
O23 O0D O23 133.5(6) 14_665 . no
O22 O0D O07 90.0(3) . . yes
O22 O0D O07 90.0(3) 14_665 . yes
O23 O0D O07 96.3(3) 14_665 . yes
O23 O0D O07 96.3(3) . . yes
O22 O0D O03 96.9(3) . . yes
O22 O0D O03 96.9(3) 14_665 . yes
O23 O0D O03 106.3(3) 14_665 . yes
O23 O0D O03 106.3(3) . . yes
O07 O0D O03 118.61(17) . . yes
O22 O0D O21 27.4(4) . . no
O22 O0D O21 137.9(4) 14_665 . yes
O23 O0D O21 122.2(4) 14_665 . yes
O23 O0D O21 11.6(3) . . no
O07 O0D O21 102.0(3) . . yes
O03 O0D O21 111.4(2) . . yes
O22 O0D O21 137.9(4) . 14_665 yes
O22 O0D O21 27.4(4) 14_665 14_665 no
O23 O0D O21 11.6(3) 14_665 14_665 no
O23 O0D O21 122.2(4) . 14_665 yes
O07 O0D O21 102.0(3) . 14_665 yes
O03 O0D O21 111.4(2) . 14_665 yes
O21 O0D O21 110.7(5) . 14_665 no
O22 O0D O2 156.5(3) . . yes
O22 O0D O2 7.6(5) 14_665 . no
O23 O0D O2 9.8(4) 14_665 . no
O23 O0D O2 141.7(4) . . yes
O07 O0D O2 89.3(3) . . yes
O03 O0D O2 104.0(3) . . yes
O21 O0D O2 130.8(4) . . no
O21 O0D O2 21.3(3) 14_665 . no
O22 O0E O22 126.2(7) 10 . no
O22 O0E O32 115.0(3) 10 . yes
O22 O0E O32 115.0(3) . . yes
O22 O0E O23 129.6(5) 10 . no
O22 O0E O23 3.4(5) . . no
O32 O0E O23 111.7(3) . . no
O22 O0E O23 3.4(5) 10 10 no
O22 O0E O23 129.6(5) . 10 no
O32 O0E O23 111.7(3) . 10 no
O23 O0E O23 133.0(6) . 10 no
O22 O0E O31 115.0(3) 10 . no
O22 O0E O31 115.0(3) . . no
O32 O0E O31 0.3(2) . . no
O23 O0E O31 111.8(3) . . no
O23 O0E O31 111.8(3) 10 . no
O04 O11 O02 110.66(16) . . yes
O04 O11 O23 95.8(3) . . yes
O02 O11 O23 96.2(3) . . yes
O04 O11 O05 113.34(16) . . yes
O02 O11 O05 105.57(17) . . yes
O23 O11 O05 133.4(3) . . yes
O04 O11 O21 102.1(3) . . yes
O02 O11 O21 102.7(3) . . yes
O23 O11 O21 11.6(3) . . no
O05 O11 O21 121.9(3) . . yes
O04 O11 O22 87.9(3) . . yes
O02 O11 O22 87.7(3) . . yes
O23 O11 O22 14.4(3) . . no
O05 O11 O22 147.7(3) . . yes
O21 O11 O22 26.0(4) . . no
O23 O21 O22 5(2) . . no
O23 O21 O0D 66(2) . . no
O22 O21 O0D 62.7(6) . . no
O23 O21 O11 72(2) . . no
O22 O21 O11 76.9(7) . . no
O0D O21 O11 111.7(4) . . yes
O23 O21 O08 68(2) . . no
O22 O21 O08 65.6(7) . . no
O0D O21 O08 100.9(4) . . yes
O11 O21 O08 109.6(4) . . yes
O23 O22 O21 4.0(19) . . no
O23 O22 O0D 92(2) . . no
O21 O22 O0D 89.9(8) . . no
O23 O22 O0E 164(2) . . no
O21 O22 O0E 168.0(9) . . no
O0D O22 O0E 97.4(5) . . yes
O23 O22 O08 89.3(15) . . no
O21 O22 O08 87.8(7) . . no
O0D O22 O08 117.9(5) . . yes
O0E O22 O08 97.1(5) . . yes
O23 O22 O11 73.1(18) . . no
O21 O22 O11 77.0(7) . . no
O0D O22 O11 122.2(4) . . yes
O0E O22 O11 91.0(5) . . yes
O08 O22 O11 117.5(4) . . yes
O21 O23 O22 171(4) . . no
O21 O23 O0D 102(2) . . no
O22 O23 O0D 72(2) . . no
O21 O23 O08 101(2) . . no
O22 O23 O08 75.4(15) . . no
O0D O23 O08 110.5(6) . . yes
O21 O23 O11 96(2) . . no
O22 O23 O11 92.5(19) . . no
O0D O23 O11 122.1(5) . . yes
O08 O23 O11 118.8(5) . . yes
O21 O23 O0E 176(3) . . no
O22 O23 O0E 12.6(18) . . no
O0D O23 O0E 79.8(4) . . no
O08 O23 O0E 80.8(4) . . no
O11 O23 O0E 80.0(4) . . no
O32 O31 O0C 71.6(10) . . no
O32 O31 O04 72.5(5) . 10 no
O0C O31 O04 110.5(2) . 10 yes
O32 O31 O04 72.5(5) . . no
O0C O31 O04 110.5(2) . . yes
O04 O31 O04 112.3(3) 10 . yes
O32 O31 O0E 1.4(9) . . no
O0C O31 O0E 70.2(3) . . no
O04 O31 O0E 73.2(2) 10 . no
O04 O31 O0E 73.2(2) . . no
O31 O32 O0C 94.3(10) . . no
O31 O32 O04 93.5(5) . 10 no
O0C O32 O04 119.01(14) . 10 yes
O31 O32 O04 93.5(5) . . no
O0C O32 O04 119.01(14) . . yes
O04 O32 O04 120.7(3) 10 . yes
O31 O32 O0E 178.3(11) . . no
O0C O32 O0E 84.0(3) . . yes
O04 O32 O0E 87.4(2) 10 . yes
O04 O32 O0E 87.4(2) . . yes

loop_
_geom_bond_atom_site_label_1
_geom_bond_atom_site_label_2
_geom_bond_distance
_geom_bond_site_symmetry_2
_geom_bond_publ_flag
N1 C11 1.47(2) . both
N1 C31 1.52(3) . both
N1 C41 1.51(3) . both
N1 C21 1.533(19) . both
C11 C12 1.54(2) . both
C12 C13 1.56(3) . both
C13 C14 1.51(3) . both
C21 C22 1.482(15) . both
C22 C23 1.470(14) . both
C23 C24 1.522(13) . both
C31 C32 1.461(18) . both
C32 C33 1.56(2) . both
C33 C34 1.51(2) . both
C41 C42 1.71(2) . both
C42 C43 1.54(2) . both
C43 C44 1.47(3) . both
O1 C00 1.294(19) . both
O1 O2 2.341(18) . no
O1 O05 2.764(14) 5_666 yes
O1 O02 2.780(14) 14_665 yes
O1 O04 3.035(13) 14_665 yes
O2 C00 1.35(2) . yes
O2 O08 2.700(12) 14_665 yes
O2 O0E 2.944(16) 5_665 yes
O2 O0D 2.973(12) . yes
C00 C01 1.52(3) . both
C01 C02 1.45(3) . both
C02 C03 1.47(3) . both
C03 C04 1.55(3) . both
O01 O02 2.753(3) . yes
O01 O02 2.753(3) 13 yes
O01 O09 2.792(4) . yes
O01 O01 2.791(6) 2_665 yes
O02 O07 2.732(3) . yes
O02 O11 2.741(5) . yes
O02 O0C 2.758(3) . yes
O03 O0D 2.759(5) 10 yes
O03 O0D 2.759(5) . yes
O03 O06 2.792(4) . yes
O03 O06 2.792(4) 5_665 yes
O04 O32 2.683(4) . yes
O04 O11 2.739(5) . yes
O04 O08 2.751(3) 15_656 yes
O04 O0A 2.801(3) . yes
O04 O31 2.808(5) . yes
O05 O11 2.797(5) 10_556 yes
O05 O11 2.797(5) . yes
O05 O06 2.814(4) 15_656 yes
O05 O09 2.861(3) . yes
O06 O08 2.773(3) 10 yes
O06 O08 2.773(3) . yes
O06 O05 2.814(4) 7_554 yes
O07 O02 2.732(3) 14_665 yes
O07 O07 2.741(7) 10 yes
O07 O0D 2.745(5) . yes
O08 O22 2.659(12) . yes
O08 O23 2.748(14) . yes
O08 O04 2.751(3) 16_666 yes
O08 O0A 2.789(3) . yes
O08 O21 2.918(12) . yes
O09 O01 2.792(4) 10_556 yes
O09 O05 2.861(3) 13 yes
O0A O0B 2.813(2) . yes
O0A O0A 2.852(5) 10 yes
O0B O0A 2.813(2) 2_655 yes
O0B O0A 2.813(2) 16_666 yes
O0B O0A 2.813(2) 15_656 yes
O0C O32 2.668(8) . yes
O0C O0C 2.743(6) 13 yes
O0C O02 2.758(3) 10 yes
O0C O31 2.803(8) . yes
O0D O22 2.529(13) . yes
O0D O22 2.529(13) 14_665 yes
O0D O23 2.661(17) 14_665 yes
O0D O23 2.661(17) . yes
O0D O21 2.845(12) . yes
O0D O21 2.845(12) 14_665 yes
O0E O22 2.659(15) 10 yes
O0E O22 2.659(15) . yes
O0E O32 2.815(14) . yes
O0E O23 3.361(14) . no
O0E O23 3.361(14) 10 no
O0E O31 3.498(14) . no
O11 O23 2.779(16) . yes
O11 O21 2.904(12) . yes
O11 O22 2.902(13) . yes
O21 O23 0.588(15) . no
O21 O22 1.308(18) . no
O22 O23 0.724(12) . no
O31 O32 0.683(8) . no
O31 O04 2.808(5) 10 yes
O32 O04 2.683(4) 10 yes

loop_
_geom_torsion_atom_site_label_1
_geom_torsion_atom_site_label_2
_geom_torsion_atom_site_label_3
_geom_torsion_atom_site_label_4
_geom_torsion
_geom_torsion_publ_flag
C44 C43 C42 C41 149.3(14) both
C43 C42 C41 N1 169.3(16) both
C42 C41 N1 C11 171.7(14) both
C41 N1 C11 C12 68.9(17) both
N1 C11 C12 C13 -177.7(16) both
C11 C12 C13 C14 178.0(15) both
C34 C33 C32 C31 -168.4(17) both
C33 C32 C31 N1 -176.9(18) both
C32 C31 N1 C21 173.1(15) both
C31 N1 C21 C22 65.2(18) both
N1 C21 C22 C23 172.5(12) both
C21 C22 C23 C24 163.7(13) both
C00 C01 C02 C03 82(3) both
C01 C02 C03 C04 57(3) both
